data_7215059
loop_
_publ_author_name
'Li, Teng'
'Yang, Jian'
'Hong, Xu-Jia'
'Ou, Yan-Jun'
'Gu, Zhi-Gang'
'Cai, Yue-Peng'

_publ_section_title
;
 A robust porous pillar-chained Cd-framework with selective sorption for
 CO2 and guest-driven tunable luminescence
;
_journal_issue 19
_journal_name_full CrystEngComm
_journal_page_first 3848
_journal_paper_doi 10.1039/c4ce00045e
_journal_volume 16
_journal_year 2014
_chemical_formula_sum 'C18 H16 Cd2 N6 O7'
_chemical_formula_weight 653.17
_chemical_name_systematic
; 
 ? 
;
_space_group_IT_number 86
_symmetry_cell_setting tetragonal
_symmetry_space_group_name_Hall '-P 4bc'
_symmetry_space_group_name_H-M 'P 42/n :2'
_atom_sites_solution_hydrogens geom
_atom_sites_solution_primary direct
_atom_sites_solution_secondary difmap
_audit_creation_method SHELXL-97
_cell_angle_alpha 90.00
_cell_angle_beta 90.00
_cell_angle_gamma 90.00
_cell_formula_units_Z 4
_cell_length_a 20.872(8)
_cell_length_b 20.872(8)
_cell_length_c 5.882(2)
_cell_measurement_reflns_used 1332
_cell_measurement_temperature 298(2)
_cell_measurement_theta_max 21.17
_cell_measurement_theta_min 2.76
_cell_volume 2562.4(16)
_computing_cell_refinement 'Bruker SAINT'
_computing_data_collection 'Bruker APEX2'
_computing_data_reduction 'Bruker SAINT'
_computing_molecular_graphics 'Bruker SHELXTL'
_computing_publication_material 'Bruker SHELXTL'
_computing_structure_refinement 'SHELXL-97 (Sheldrick, 2008)'
_computing_structure_solution 'SHELXS-97 (Sheldrick, 2008)'
_diffrn_ambient_temperature 298(2)
_diffrn_measured_fraction_theta_full 0.998
_diffrn_measured_fraction_theta_max 0.998
_diffrn_measurement_device_type 'Bruker APEX-II CCD'
_diffrn_measurement_method '\f and \w scans'
_diffrn_radiation_monochromator graphite
_diffrn_radiation_source 'fine-focus sealed tube'
_diffrn_radiation_type MoK\a
_diffrn_radiation_wavelength 0.71073
_diffrn_reflns_av_R_equivalents 0.0683
_diffrn_reflns_av_sigmaI/netI 0.0477
_diffrn_reflns_limit_h_max 23
_diffrn_reflns_limit_h_min -24
_diffrn_reflns_limit_k_max 22
_diffrn_reflns_limit_k_min -24
_diffrn_reflns_limit_l_max 5
_diffrn_reflns_limit_l_min -6
_diffrn_reflns_number 11891
_diffrn_reflns_theta_full 24.68
_diffrn_reflns_theta_max 24.68
_diffrn_reflns_theta_min 1.38
_exptl_absorpt_coefficient_mu 1.705
_exptl_absorpt_correction_T_max 0.8346
_exptl_absorpt_correction_T_min 0.7055
_exptl_absorpt_correction_type multi-scan
_exptl_absorpt_process_details
; 
SADABS (Sheldrick, G. M. (1998)). 
Program for Absorption Correction. 
University of G\"ottingen, Germany. 
;
_exptl_crystal_colour colorless
_exptl_crystal_density_diffrn 1.693
_exptl_crystal_density_method 'not measured'
_exptl_crystal_description block
_exptl_crystal_F_000 1272
_exptl_crystal_size_max 0.22
_exptl_crystal_size_mid 0.18
_exptl_crystal_size_min 0.11
_refine_diff_density_max 0.847
_refine_diff_density_min -0.663
_refine_diff_density_rms 0.149
_refine_ls_extinction_coef 0.00059(18)
_refine_ls_extinction_expression Fc^*^=kFc[1+0.001xFc^2^\l^3^/sin(2\q)]^-1/4^
_refine_ls_extinction_method SHELXL
_refine_ls_goodness_of_fit_ref 1.089
_refine_ls_hydrogen_treatment mixed
_refine_ls_matrix_type full
_refine_ls_number_parameters 167
_refine_ls_number_reflns 2173
_refine_ls_number_restraints 4
_refine_ls_restrained_S_all 1.088
_refine_ls_R_factor_all 0.0657
_refine_ls_R_factor_gt 0.0429
_refine_ls_shift/su_max 0.001
_refine_ls_shift/su_mean 0.000
_refine_ls_structure_factor_coef Fsqd
_refine_ls_weighting_details 'calc w=1/[\s^2^(Fo^2^)+(0.0725P)^2^+1.3529P] where P=(Fo^2^+2Fc^2^)/3'
_refine_ls_weighting_scheme calc
_refine_ls_wR_factor_gt 0.1184
_refine_ls_wR_factor_ref 0.1351
_reflns_number_gt 1530
_reflns_number_total 2173
_reflns_threshold_expression >2sigma(I)
_cod_data_source_file c4ce00045e2.cif
_cod_data_source_block 960383(1)
_cod_depositor_comments
;
The following automatic conversions were performed:

'_symmetry_cell_setting' value 'Tetragonal' changed to 'tetragonal'
according to
/usr/data/users/saulius/crontab/automatic-downloads/current/RSC/lib/dictionaries/cif_core.dic
dictionary named 'cif_core.dic' version 2.4.2 from 2011-04-26.

Automatic conversion script
Id: cif_fix_values 2281 2013-09-26 08:29:07Z andrius 
;
_cod_original_sg_symbol_H-M P4(2)/n
_cod_database_code 7215059

loop_
_symmetry_equiv_pos_as_xyz
'x, y, z'
'-y, x+1/2, z+1/2'
'y+1/2, -x, z+1/2'
'-x+1/2, -y+1/2, z'
'-x, -y, -z'
'y, -x-1/2, -z-1/2'
'-y-1/2, x, -z-1/2'
'x-1/2, y-1/2, -z'

loop_
_atom_site_label
_atom_site_type_symbol
_atom_site_fract_x
_atom_site_fract_y
_atom_site_fract_z
_atom_site_U_iso_or_equiv
_atom_site_adp_type
_atom_site_occupancy
_atom_site_symmetry_multiplicity
_atom_site_calc_flag
_atom_site_refinement_flags
Cd1 Cd 0.32988(2) 0.76803(2) 0.04003(9) 0.0259(2) Uani 1 1 d .
O1 O 0.7011(2) 0.4044(2) 0.1544(8) 0.0403(13) Uani 1 1 d .
O2 O 0.6448(3) 0.4001(3) 0.4702(9) 0.0452(14) Uani 1 1 d .
O3 O 0.31242(19) 0.7666(2) -0.3346(8) 0.0238(10) Uani 1 1 d D
H3 H 0.345(3) 0.777(4) -0.411(14) 0.06(3) Uiso 1 1 d D
O4 O 0.610(2) 0.7584(16) 0.115(10) 0.51(6) Uani 0.50 1 d PD
H4A H 0.614(6) 0.761(4) 0.257(9) 0.53(3) Uiso 0.50 1 d PD
H4B H 0.612(7) 0.793(4) 0.040(12) 0.55(4) Uiso 0.50 1 d PD
N1 N 0.4201(3) 0.7002(3) -0.0360(10) 0.0375(15) Uani 1 1 d .
N2 N 0.5057(3) 0.6593(3) -0.2176(12) 0.0521(18) Uani 1 1 d .
N3 N 0.4984(3) 0.6320(3) -0.0089(10) 0.0379(15) Uani 1 1 d .
C1 C 0.4472(3) 0.6567(3) 0.0951(13) 0.0389(18) Uani 1 1 d .
H1 H 0.4327 0.6449 0.2388 0.047 Uiso 1 1 calc R
C2 C 0.4577(3) 0.7007(3) -0.2268(15) 0.046(2) Uani 1 1 d .
H2 H 0.4503 0.7275 -0.3504 0.055 Uiso 1 1 calc R
C3 C 0.5412(4) 0.5823(3) 0.0683(13) 0.0386(19) Uani 1 1 d .
C4 C 0.5364(5) 0.5594(5) 0.2789(16) 0.107(5) Uani 1 1 d .
H4 H 0.5079 0.5773 0.3824 0.129 Uiso 1 1 calc R
C5 C 0.5748(5) 0.5081(5) 0.3405(17) 0.104(5) Uani 1 1 d .
H5 H 0.5710 0.4922 0.4876 0.125 Uiso 1 1 calc R
C6 C 0.6170(3) 0.4801(3) 0.2009(12) 0.0343(17) Uani 1 1 d .
C7 C 0.6206(5) 0.5037(5) -0.0073(16) 0.082(4) Uani 1 1 d .
H7 H 0.6491 0.4854 -0.1101 0.098 Uiso 1 1 calc R
C8 C 0.5821(5) 0.5561(5) -0.0786(17) 0.093(4) Uani 1 1 d .
H8 H 0.5855 0.5719 -0.2259 0.111 Uiso 1 1 calc R
C9 C 0.6577(3) 0.4251(3) 0.2794(13) 0.0340(17) Uani 1 1 d .

loop_
_atom_site_aniso_label
_atom_site_aniso_U_11
_atom_site_aniso_U_22
_atom_site_aniso_U_33
_atom_site_aniso_U_23
_atom_site_aniso_U_13
_atom_site_aniso_U_12
Cd1 0.0220(3) 0.0278(3) 0.0278(4) 0.0011(2) -0.0005(2) -0.0019(2)
O1 0.042(3) 0.040(3) 0.039(3) -0.005(2) -0.003(2) 0.016(2)
O2 0.044(3) 0.042(3) 0.049(4) 0.016(3) 0.001(3) 0.009(3)
O3 0.021(2) 0.026(2) 0.024(3) 0.0017(19) 0.0020(19) -0.0005(19)
O4 0.28(4) 0.30(5) 0.96(14) -0.40(7) -0.33(7) 0.16(4)
N1 0.033(4) 0.038(4) 0.042(4) 0.003(3) 0.000(3) 0.008(3)
N2 0.047(4) 0.065(4) 0.044(4) 0.017(4) 0.010(3) 0.023(3)
N3 0.030(3) 0.040(4) 0.044(4) 0.003(3) -0.002(3) 0.009(3)
C1 0.037(4) 0.038(4) 0.042(5) 0.000(3) 0.001(4) 0.014(3)
C2 0.034(4) 0.047(5) 0.057(5) 0.014(4) 0.000(4) 0.011(4)
C3 0.037(4) 0.035(4) 0.043(5) -0.001(3) 0.005(3) 0.015(3)
C4 0.149(10) 0.133(10) 0.041(6) 0.039(6) 0.043(7) 0.116(8)
C5 0.139(10) 0.133(10) 0.041(6) 0.036(6) 0.032(6) 0.103(8)
C6 0.039(4) 0.035(4) 0.029(4) -0.003(3) 0.002(3) 0.005(3)
C7 0.087(8) 0.103(8) 0.055(6) 0.034(6) 0.039(5) 0.070(7)
C8 0.093(8) 0.127(10) 0.059(7) 0.056(7) 0.035(6) 0.079(7)
C9 0.034(4) 0.030(4) 0.038(4) 0.000(3) -0.003(3) 0.001(3)

loop_
_atom_type_symbol
_atom_type_description
_atom_type_scat_dispersion_real
_atom_type_scat_dispersion_imag
_atom_type_scat_source
C C 0.0033 0.0016 'International Tables Vol C Tables 4.2.6.8 and 6.1.1.4'
H H 0.0000 0.0000 'International Tables Vol C Tables 4.2.6.8 and 6.1.1.4'
N N 0.0061 0.0033 'International Tables Vol C Tables 4.2.6.8 and 6.1.1.4'
O O 0.0106 0.0060 'International Tables Vol C Tables 4.2.6.8 and 6.1.1.4'
Cd Cd -0.8075 1.2024 'International Tables Vol C Tables 4.2.6.8 and 6.1.1.4'

loop_
_geom_angle_atom_site_label_1
_geom_angle_atom_site_label_2
_geom_angle_atom_site_label_3
_geom_angle
_geom_angle_site_symmetry_1
_geom_angle_site_symmetry_3
O3 Cd1 O3 102.53(16) . 3_465
O3 Cd1 O3 100.12(15) . 2_655
O3 Cd1 O3 71.83(17) 3_465 2_655
O3 Cd1 O2 94.99(17) . 6_576
O3 Cd1 O2 162.42(17) 3_465 6_576
O3 Cd1 O2 103.91(17) 2_655 6_576
O3 Cd1 N1 86.36(18) . .
O3 Cd1 N1 94.63(18) 3_465 .
O3 Cd1 N1 165.90(18) 2_655 .
O2 Cd1 N1 87.83(18) 6_576 .
O3 Cd1 O1 145.74(15) . 6_576
O3 Cd1 O1 108.96(16) 3_465 6_576
O3 Cd1 O1 102.16(15) 2_655 6_576
O2 Cd1 O1 54.50(17) 6_576 6_576
N1 Cd1 O1 78.13(18) . 6_576
O3 Cd1 C9 120.6(2) . 6_576
O3 Cd1 C9 136.0(2) 3_465 6_576
O3 Cd1 C9 106.21(18) 2_655 6_576
O2 Cd1 C9 27.51(19) 6_576 6_576
N1 Cd1 C9 80.6(2) . 6_576
O1 Cd1 C9 27.07(18) 6_576 6_576
O3 Cd1 Cd1 80.68(11) . 4_565
O3 Cd1 Cd1 42.83(11) 3_465 4_565
O3 Cd1 Cd1 41.09(10) 2_655 4_565
O2 Cd1 Cd1 141.56(14) 6_576 4_565
N1 Cd1 Cd1 129.49(15) . 4_565
O1 Cd1 Cd1 132.35(11) 6_576 4_565
C9 Cd1 Cd1 146.47(15) 6_576 4_565
C9 O1 Cd1 88.7(4) . 7_756
C9 O2 Cd1 93.9(4) . 7_756
Cd1 O3 Cd1 115.82(19) . 2_654
Cd1 O3 Cd1 112.78(18) . 3_464
Cd1 O3 Cd1 96.08(16) 2_654 3_464
Cd1 O3 H3 113(7) . .
Cd1 O3 H3 105(6) 2_654 .
Cd1 O3 H3 112(6) 3_464 .
H4A O4 H4B 118(3) . .
C1 N1 C2 103.8(6) . .
C1 N1 Cd1 129.4(5) . .
C2 N1 Cd1 126.7(5) . .
C2 N2 N3 103.0(6) . .
C1 N3 N2 109.9(6) . .
C1 N3 C3 128.9(6) . .
N2 N3 C3 121.1(6) . .
N1 C1 N3 109.9(7) . .
N1 C1 H1 125.0 . .
N3 C1 H1 125.0 . .
N2 C2 N1 113.3(7) . .
N2 C2 H2 123.4 . .
N1 C2 H2 123.4 . .
C4 C3 C8 120.2(7) . .
C4 C3 N3 120.4(7) . .
C8 C3 N3 119.2(7) . .
C3 C4 C5 118.5(8) . .
C3 C4 H4 120.7 . .
C5 C4 H4 120.7 . .
C6 C5 C4 123.9(9) . .
C6 C5 H5 118.1 . .
C4 C5 H5 118.1 . .
C7 C6 C5 116.3(7) . .
C7 C6 C9 122.5(7) . .
C5 C6 C9 121.2(7) . .
C6 C7 C8 121.9(8) . .
C6 C7 H7 119.1 . .
C8 C7 H7 119.1 . .
C3 C8 C7 119.2(8) . .
C3 C8 H8 120.4 . .
C7 C8 H8 120.4 . .
O1 C9 O2 122.5(7) . .
O1 C9 C6 119.7(6) . .
O2 C9 C6 117.8(6) . .
O1 C9 Cd1 64.2(4) . 7_756
O2 C9 Cd1 58.5(4) . 7_756
C6 C9 Cd1 174.9(5) . 7_756

loop_
_geom_bond_atom_site_label_1
_geom_bond_atom_site_label_2
_geom_bond_distance
_geom_bond_site_symmetry_2
Cd1 O3 2.234(5) .
Cd1 O3 2.259(4) 3_465
Cd1 O3 2.337(4) 2_655
Cd1 O2 2.338(5) 6_576
Cd1 N1 2.398(6) .
Cd1 O1 2.463(5) 6_576
Cd1 C9 2.734(7) 6_576
Cd1 Cd1 3.4183(15) 4_565
O1 C9 1.244(8) .
O1 Cd1 2.463(5) 7_756
O2 C9 1.266(8) .
O2 Cd1 2.338(5) 7_756
O3 Cd1 2.259(4) 2_654
O3 Cd1 2.337(4) 3_464
O3 H3 0.835(10) .
O4 H4A 0.841(10) .
O4 H4B 0.840(10) .
N1 C1 1.319(9) .
N1 C2 1.370(10) .
N2 C2 1.324(8) .
N2 N3 1.362(9) .
N3 C1 1.335(9) .
N3 C3 1.441(9) .
C1 H1 0.9300 .
C2 H2 0.9300 .
C3 C4 1.332(11) .
C3 C8 1.333(11) .
C4 C5 1.385(11) .
C4 H4 0.9300 .
C5 C6 1.339(11) .
C5 H5 0.9300 .
C6 C7 1.322(11) .
C6 C9 1.502(9) .
C7 C8 1.421(11) .
C7 H7 0.9300 .
C8 H8 0.9300 .
C9 Cd1 2.734(7) 7_756

loop_
_geom_hbond_atom_site_label_D
_geom_hbond_atom_site_label_H
_geom_hbond_atom_site_label_A
_geom_hbond_distance_DH
_geom_hbond_distance_HA
_geom_hbond_distance_DA
_geom_hbond_angle_DHA
_geom_hbond_site_symmetry_A
O3 H3 O1 0.835(10) 1.95(3) 2.770(6) 165(9) 6_575

loop_
_geom_torsion_atom_site_label_1
_geom_torsion_atom_site_label_2
_geom_torsion_atom_site_label_3
_geom_torsion_atom_site_label_4
_geom_torsion
_geom_torsion_site_symmetry_1
_geom_torsion_site_symmetry_4
O3 Cd1 O3 Cd1 90.78(7) 3_465 2_654
O3 Cd1 O3 Cd1 17.3(2) 2_655 2_654
O2 Cd1 O3 Cd1 -87.8(2) 6_576 2_654
N1 Cd1 O3 Cd1 -175.3(2) . 2_654
O1 Cd1 O3 Cd1 -112.6(3) 6_576 2_654
C9 Cd1 O3 Cd1 -98.5(2) 6_576 2_654
Cd1 Cd1 O3 Cd1 53.71(16) 4_565 2_654
O3 Cd1 O3 Cd1 -18.5(2) 3_465 3_464
O3 Cd1 O3 Cd1 -91.99(5) 2_655 3_464
O2 Cd1 O3 Cd1 162.9(2) 6_576 3_464
N1 Cd1 O3 Cd1 75.4(2) . 3_464
O1 Cd1 O3 Cd1 138.0(2) 6_576 3_464
C9 Cd1 O3 Cd1 152.22(19) 6_576 3_464
Cd1 Cd1 O3 Cd1 -55.61(14) 4_565 3_464
O3 Cd1 N1 C1 -151.5(6) . .
O3 Cd1 N1 C1 -49.2(6) 3_465 .
O3 Cd1 N1 C1 -33.5(12) 2_655 .
O2 Cd1 N1 C1 113.4(6) 6_576 .
O1 Cd1 N1 C1 59.2(6) 6_576 .
C9 Cd1 N1 C1 86.7(6) 6_576 .
Cd1 Cd1 N1 C1 -76.7(7) 4_565 .
O3 Cd1 N1 C2 32.2(6) . .
O3 Cd1 N1 C2 134.5(6) 3_465 .
O3 Cd1 N1 C2 150.3(6) 2_655 .
O2 Cd1 N1 C2 -62.9(6) 6_576 .
O1 Cd1 N1 C2 -117.1(6) 6_576 .
C9 Cd1 N1 C2 -89.6(6) 6_576 .
Cd1 Cd1 N1 C2 107.0(6) 4_565 .
C2 N2 N3 C1 0.9(8) . .
C2 N2 N3 C3 178.8(7) . .
C2 N1 C1 N3 0.1(8) . .
Cd1 N1 C1 N3 -176.9(5) . .
N2 N3 C1 N1 -0.6(9) . .
C3 N3 C1 N1 -178.3(7) . .
N3 N2 C2 N1 -0.9(9) . .
C1 N1 C2 N2 0.6(9) . .
Cd1 N1 C2 N2 177.6(5) . .
C1 N3 C3 C4 -7.5(14) . .
N2 N3 C3 C4 175.1(9) . .
C1 N3 C3 C8 167.3(9) . .
N2 N3 C3 C8 -10.1(12) . .
C8 C3 C4 C5 0.1(19) . .
N3 C3 C4 C5 174.8(10) . .
C3 C4 C5 C6 0(2) . .
C4 C5 C6 C7 -0.6(18) . .
C4 C5 C6 C9 179.4(11) . .
C5 C6 C7 C8 0.5(17) . .
C9 C6 C7 C8 -179.5(10) . .
C4 C3 C8 C7 -0.2(18) . .
N3 C3 C8 C7 -175.0(10) . .
C6 C7 C8 C3 -0.1(19) . .
Cd1 O1 C9 O2 -6.0(7) 7_756 .
Cd1 O1 C9 C6 176.2(6) 7_756 .
Cd1 O2 C9 O1 6.3(7) 7_756 .
Cd1 O2 C9 C6 -175.8(5) 7_756 .
C7 C6 C9 O1 7.5(12) . .
C5 C6 C9 O1 -172.5(9) . .
C7 C6 C9 O2 -170.4(9) . .
C5 C6 C9 O2 9.6(12) . .
C7 C6 C9 Cd1 146(5) . 7_756
C5 C6 C9 Cd1 -34(6) . 7_756
